data_7216072
loop_
_publ_author_name
'Burrows, Andrew D.'
'Harrington, Ross W.'
'Mahon, Mary F.'
'Teat, Simon J.'

_publ_section_title
;
 The structural influence of ligand coordination and hydrogen bonding
 capabilities in the crystal engineering of metal thiosemicarbazide
 compounds with malonate
;
_journal_issue 64
_journal_name_full CrystEngComm
_journal_page_first 388
_journal_paper_doi 10.1039/b505655a
_journal_volume 7
_journal_year 2005
_chemical_formula_moiety 'C4 H9 N3 O5 S Zn'
_chemical_formula_sum 'C4 H9 N3 O5 S Zn'
_chemical_formula_weight 276.57
_chemical_name_systematic
;
?
;
_space_group_IT_number 14
_symmetry_cell_setting monoclinic
_symmetry_space_group_name_Hall '-P 2yab'
_symmetry_space_group_name_H-M 'P 1 21/a 1'
_atom_sites_solution_hydrogens difmap
_atom_sites_solution_primary direct
_atom_sites_solution_secondary difmap
_audit_creation_method SHELXL-97
_cell_angle_alpha 90.00
_cell_angle_beta 107.528(4)
_cell_angle_gamma 90.00
_cell_formula_units_Z 4
_cell_length_a 9.1940(5)
_cell_length_b 11.0370(7)
_cell_length_c 9.2830(6)
_cell_measurement_reflns_used 1995
_cell_measurement_temperature 170(2)
_cell_measurement_theta_max 27.43
_cell_measurement_theta_min 3.69
_cell_volume 898.25(10)
_computing_cell_refinement 'HKL DENZO'
_computing_data_collection 'Nonius COLLECT'
_computing_data_reduction 'HKL DENZO and SCALEPACK'
_computing_molecular_graphics 'Bruker SHELXTL'
_computing_publication_material 'Bruker SHELXTL and local programs'
_computing_structure_refinement 'Bruker SHELXTL'
_computing_structure_solution 'Bruker SHELXTL'
_diffrn_ambient_temperature 170(2)
_diffrn_measured_fraction_theta_full 0.997
_diffrn_measured_fraction_theta_max 0.998
_diffrn_measurement_device_type 'Nonius KappaCCD diffractometer'
_diffrn_measurement_method '\f and \w scans'
_diffrn_radiation_monochromator graphite
_diffrn_radiation_source 'sealed tube'
_diffrn_radiation_type MoK\a
_diffrn_radiation_wavelength 0.71073
_diffrn_reflns_av_R_equivalents 0.0519
_diffrn_reflns_av_sigmaI/netI 0.0312
_diffrn_reflns_limit_h_max 11
_diffrn_reflns_limit_h_min -11
_diffrn_reflns_limit_k_max 14
_diffrn_reflns_limit_k_min -14
_diffrn_reflns_limit_l_max 12
_diffrn_reflns_limit_l_min -11
_diffrn_reflns_number 15901
_diffrn_reflns_theta_full 26.00
_diffrn_reflns_theta_max 27.44
_diffrn_reflns_theta_min 3.69
_diffrn_standards_number 0
_exptl_absorpt_coefficient_mu 2.968
_exptl_absorpt_correction_T_max 0.5241
_exptl_absorpt_correction_T_min 0.4696
_exptl_absorpt_correction_type empirical
_exptl_crystal_colour colourless
_exptl_crystal_density_diffrn 2.045
_exptl_crystal_density_method 'not measured'
_exptl_crystal_description block
_exptl_crystal_F_000 560
_exptl_crystal_size_max 0.30
_exptl_crystal_size_mid 0.25
_exptl_crystal_size_min 0.25
_refine_diff_density_max 0.618
_refine_diff_density_min -0.604
_refine_diff_density_rms 0.097
_refine_ls_extinction_coef 0.0163(19)
_refine_ls_extinction_expression Fc^*^=kFc[1+0.001xFc^2^\l^3^/sin(2\q)]^-1/4^
_refine_ls_extinction_method SHELXL
_refine_ls_goodness_of_fit_ref 1.086
_refine_ls_hydrogen_treatment mixed
_refine_ls_matrix_type full
_refine_ls_number_parameters 156
_refine_ls_number_reflns 2041
_refine_ls_number_restraints 0
_refine_ls_restrained_S_all 1.086
_refine_ls_R_factor_all 0.0317
_refine_ls_R_factor_gt 0.0299
_refine_ls_shift/su_max 0.001
_refine_ls_shift/su_mean 0.000
_refine_ls_structure_factor_coef Fsqd
_refine_ls_weighting_details 'calc w=1/[\s^2^(Fo^2^)+(0.0484P)^2^+0.3693P] where P=(Fo^2^+2Fc^2^)/3'
_refine_ls_weighting_scheme calc
_refine_ls_wR_factor_gt 0.0778
_refine_ls_wR_factor_ref 0.0796
_reflns_number_gt 1924
_reflns_number_total 2041
_reflns_threshold_expression I>2\s(I)
_cod_data_source_file b505655a.txt
_cod_data_source_block 4
_cod_original_cell_volume 898.25(9)
_cod_original_sg_symbol_H-M 'P 21/a'
_cod_database_code 7216072

loop_
_symmetry_equiv_pos_as_xyz
'x, y, z'
'-x+1/2, y+1/2, -z'
'-x, -y, -z'
'x-1/2, -y-1/2, z'

loop_
_atom_site_label
_atom_site_type_symbol
_atom_site_fract_x
_atom_site_fract_y
_atom_site_fract_z
_atom_site_U_iso_or_equiv
_atom_site_adp_type
_atom_site_occupancy
_atom_site_symmetry_multiplicity
_atom_site_calc_flag
_atom_site_refinement_flags
Zn1 Zn 0.59046(2) 0.69060(2) 0.38972(2) 0.01891(13) Uani 1 1 d .
S2 S 0.74122(5) 0.59517(4) 0.60736(5) 0.02132(15) Uani 1 1 d .
O1 O 0.36795(15) 0.71702(14) 0.35925(16) 0.0226(3) Uani 1 1 d .
O3 O 0.54035(15) 0.53654(12) 0.25659(15) 0.0207(3) Uani 1 1 d .
O4 O 0.38114(15) 0.43258(13) 0.06854(16) 0.0227(3) Uani 1 1 d .
O5 O 0.12779(15) 0.71068(13) 0.21878(17) 0.0223(3) Uani 1 1 d .
O6 O -0.1038(2) 0.52617(15) 0.1742(2) 0.0354(4) Uani 1 1 d .
H6A H -0.178(5) 0.556(4) 0.113(5) 0.080(13) Uiso 1 1 d .
H6B H -0.045(5) 0.579(4) 0.163(4) 0.072(12) Uiso 1 1 d .
N1 N 0.9639(2) 0.71407(19) 0.8043(2) 0.0264(4) Uani 1 1 d .
H1A H 1.004(3) 0.780(3) 0.852(3) 0.035(7) Uiso 1 1 d .
H1B H 1.004(4) 0.645(3) 0.820(3) 0.040(8) Uiso 1 1 d .
N2 N 0.77338(19) 0.83426(17) 0.6624(2) 0.0224(3) Uani 1 1 d .
H2 H 0.837(3) 0.899(3) 0.699(3) 0.035(7) Uiso 1 1 d .
N3 N 0.63738(18) 0.84999(16) 0.5426(2) 0.0216(3) Uani 1 1 d .
H3C H 0.564(3) 0.874(3) 0.584(3) 0.026(6) Uiso 1 1 d .
H3D H 0.653(3) 0.911(3) 0.485(3) 0.033(7) Uiso 1 1 d .
C1 C 0.8326(2) 0.72340(18) 0.6958(2) 0.0194(4) Uani 1 1 d .
C2 C 0.4178(2) 0.52532(18) 0.1468(2) 0.0185(4) Uani 1 1 d .
C3 C 0.3114(2) 0.63553(19) 0.1074(2) 0.0233(4) Uani 1 1 d .
H3A H 0.3616 0.6989 0.0637 0.028 Uiso 1 1 calc R
H3B H 0.2170 0.6113 0.0283 0.028 Uiso 1 1 calc R
C4 C 0.2676(2) 0.69001(16) 0.2374(2) 0.0192(4) Uani 1 1 d .

loop_
_atom_site_aniso_label
_atom_site_aniso_U_11
_atom_site_aniso_U_22
_atom_site_aniso_U_33
_atom_site_aniso_U_23
_atom_site_aniso_U_13
_atom_site_aniso_U_12
Zn1 0.01386(17) 0.01799(18) 0.02255(18) -0.00019(7) 0.00199(11) -0.00082(7)
S2 0.0217(2) 0.0160(3) 0.0225(3) 0.00049(17) 0.00112(18) -0.00207(17)
O1 0.0146(6) 0.0274(7) 0.0243(7) -0.0067(6) 0.0036(5) -0.0020(5)
O3 0.0168(6) 0.0191(7) 0.0234(7) -0.0011(5) 0.0018(5) 0.0026(5)
O4 0.0211(6) 0.0196(7) 0.0246(7) -0.0026(6) 0.0025(5) 0.0012(5)
O5 0.0146(6) 0.0202(7) 0.0301(8) -0.0021(6) 0.0035(5) 0.0017(5)
O6 0.0257(8) 0.0226(8) 0.0474(10) -0.0012(7) -0.0049(7) -0.0013(7)
N1 0.0224(8) 0.0222(9) 0.0282(9) -0.0033(8) -0.0018(7) -0.0006(7)
N2 0.0182(8) 0.0197(8) 0.0258(9) -0.0034(7) 0.0012(6) -0.0011(6)
N3 0.0191(8) 0.0188(8) 0.0253(8) 0.0008(7) 0.0042(6) 0.0000(6)
C1 0.0178(9) 0.0186(9) 0.0219(9) -0.0012(7) 0.0061(7) -0.0018(7)
C2 0.0169(8) 0.0179(9) 0.0210(9) -0.0001(7) 0.0063(6) 0.0005(7)
C3 0.0218(9) 0.0225(10) 0.0215(9) -0.0028(7) 0.0006(7) 0.0056(7)
C4 0.0166(9) 0.0148(9) 0.0250(10) 0.0005(6) 0.0043(7) 0.0001(6)

loop_
_atom_type_symbol
_atom_type_description
_atom_type_scat_dispersion_real
_atom_type_scat_dispersion_imag
_atom_type_scat_source
C C 0.0033 0.0016 'International Tables Vol C Tables 4.2.6.8 and 6.1.1.4'
H H 0.0000 0.0000 'International Tables Vol C Tables 4.2.6.8 and 6.1.1.4'
O O 0.0106 0.0060 'International Tables Vol C Tables 4.2.6.8 and 6.1.1.4'
N N 0.0061 0.0033 'International Tables Vol C Tables 4.2.6.8 and 6.1.1.4'
S S 0.1246 0.1234 'International Tables Vol C Tables 4.2.6.8 and 6.1.1.4'
Zn Zn 0.2839 1.4301 'International Tables Vol C Tables 4.2.6.8 and 6.1.1.4'

loop_
_geom_angle_atom_site_label_1
_geom_angle_atom_site_label_2
_geom_angle_atom_site_label_3
_geom_angle
_geom_angle_site_symmetry_1
_geom_angle_site_symmetry_3
S2 Zn1 O1 120.31(5) . .
S2 Zn1 O3 96.53(4) . .
S2 Zn1 O5 136.18(4) . 4_675
S2 Zn1 N3 81.58(5) . .
O1 Zn1 O3 90.06(6) . .
O1 Zn1 O5 102.53(6) . 4_675
O1 Zn1 N3 88.19(6) . .
O3 Zn1 O5 91.93(6) . 4_675
O3 Zn1 N3 176.31(6) . .
O5 Zn1 N3 91.62(6) 4_675 .
Zn1 S2 C1 96.85(7) . .
Zn1 O1 C4 122.21(13) . .
Zn1 O3 C2 122.68(12) . .
Zn1 O5 C4 113.11(13) 4_575 .
H6A O6 H6B 94(4) . .
H1A N1 H1B 125(3) . .
H1A N1 C1 118(2) . .
H1B N1 C1 117(2) . .
H2 N2 N3 120.6(18) . .
H2 N2 C1 117.1(18) . .
N3 N2 C1 119.83(17) . .
Zn1 N3 N2 111.21(12) . .
Zn1 N3 H3C 118.3(17) . .
Zn1 N3 H3D 104.4(18) . .
N2 N3 H3C 107.1(15) . .
N2 N3 H3D 107.2(17) . .
H3C N3 H3D 108(2) . .
S2 C1 N1 120.08(16) . .
S2 C1 N2 122.35(15) . .
N1 C1 N2 117.54(18) . .
O3 C2 O4 124.44(17) . .
O3 C2 C3 117.33(17) . .
O4 C2 C3 118.20(16) . .
C2 C3 H3A 108.4 . .
C2 C3 H3B 108.4 . .
C2 C3 C4 115.47(16) . .
H3A C3 H3B 107.5 . .
H3A C3 C4 108.4 . .
H3B C3 C4 108.4 . .
O1 C4 O5 121.25(19) . .
O1 C4 C3 120.83(17) . .
O5 C4 C3 117.89(17) . .

loop_
_geom_bond_atom_site_label_1
_geom_bond_atom_site_label_2
_geom_bond_distance
_geom_bond_site_symmetry_2
Zn1 S2 2.3293(5) .
Zn1 O1 2.0004(14) .
Zn1 O3 2.0707(14) .
Zn1 O5 2.0374(15) 4_675
Zn1 N3 2.2195(18) .
S2 C1 1.723(2) .
O1 C4 1.261(2) .
O3 C2 1.277(2) .
O4 C2 1.242(2) .
O5 Zn1 2.0374(15) 4_575
O5 C4 1.265(2) .
O6 H6A 0.82(4) .
O6 H6B 0.83(4) .
N1 H1A 0.87(3) .
N1 H1B 0.84(4) .
N1 C1 1.323(3) .
N2 H2 0.92(3) .
N2 N3 1.412(2) .
N2 C1 1.337(3) .
N3 H3C 0.92(3) .
N3 H3D 0.89(3) .
C2 C3 1.534(3) .
C3 H3A 0.9900 .
C3 H3B 0.9900 .
C3 C4 1.508(3) .

loop_
_geom_hbond_atom_site_label_D
_geom_hbond_atom_site_label_H
_geom_hbond_atom_site_label_A
_geom_hbond_distance_DH
_geom_hbond_distance_HA
_geom_hbond_distance_DA
_geom_hbond_angle_DHA
_geom_hbond_site_symmetry_A
O6 H6A O4 0.82(4) 2.10(4) 2.886(2) 160(4) 3_565
O6 H6B O5 0.83(4) 2.10(4) 2.884(2) 160(4) .
N1 H1A O4 0.87(3) 2.00(3) 2.868(2) 169(3) 2_656
N1 H1B O6 0.84(4) 2.09(4) 2.927(3) 172(3) 3_666
N2 H2 O3 0.92(3) 1.86(3) 2.776(2) 171(3) 2_656
N3 H3C N1 0.92(3) 2.66(3) 3.358(3) 134(2) 4_575
N3 H3D S2 0.89(3) 2.52(3) 3.3826(19) 163(2) 2_656
